data_2106339
loop_
_publ_author_name
'Hogg, J.H.C.'
'Sutherland, H.H.'

_publ_section_title
;
 The crystal structure of tetraindium tritelluride
;
_journal_name_full 'Acta Crystallographica B (24,1968-38,1982)'
_journal_page_first 2483
_journal_page_last 2488
_journal_volume 29
_journal_year 1973
_chemical_formula_sum 'In4 Te3'
_space_group_IT_number 58
_symmetry_space_group_name_Hall '-P 2 2n'
_symmetry_space_group_name_H-M 'P n n m'
_cell_angle_alpha 90
_cell_angle_beta 90
_cell_angle_gamma 90
_cell_formula_units_Z 4
_cell_length_a 15.63
_cell_length_b 12.756
_cell_length_c 4.441
_cell_volume 885.430
_citation_journal_id_ASTM ACBCAR
_cod_data_source_file Hogg_ACBCAR_1973_1029.cif
_cod_data_source_block In4Te3
_cod_original_cell_volume 885.4301
_cod_database_code 2106339

loop_
_symmetry_equiv_pos_as_xyz
x,y,z
-x,-y,z
x+1/2,-y+1/2,-z+1/2
-x+1/2,y+1/2,-z+1/2
-x,-y,-z
x,y,-z
-x-1/2,y-1/2,z-1/2
x-1/2,-y-1/2,z-1/2

loop_
_atom_site_label
_atom_site_type_symbol
_atom_site_fract_x
_atom_site_fract_y
_atom_site_fract_z
_atom_site_occupancy
_atom_site_U_iso_or_equiv
In2 In+1 0.8169 0.5248 0 1 0.0
Te3 Te-2 0.4223 0.1481 0 1 0.0
In3 In+1 0.964 0.6459 0 1 0.0
In4 In+1 0.4276 0.3981 0 1 0.0
Te2 Te-2 0.7739 0.1374 0 1 0.0
In1 In+1 0.7154 0.3449 0 1 0.0
Te1 Te-2 0.9035 0.8605 0 1 0.0
